data_7053077
loop_
_publ_author_name
'Casanova, Isabel'
'Sousa-Pedrares, Antonio'
'Viqueira, Joaquin'
'Dur\'an, Mar\'ia L.'
'Romero, Jaime'
'Sousa, Antonio'
'Garc\'ia-V\'azquez, Jos\'e A.'

_publ_section_title
;
 Electrochemical synthesis and structural characterization of homoleptic
 and heteroleptic cobalt, nickel, copper, zinc and cadmium compounds with
 the 2-hydroxy-1,4-naphthoquinone ligand
;
_journal_issue 8
_journal_name_full 'New Journal of Chemistry'
_journal_page_first 2303
_journal_paper_doi 10.1039/c3nj00227f
_journal_volume 37
_journal_year 2013
_chemical_formula_sum 'C30 H18 Cd N2 O6'
_chemical_formula_weight 614.86
_chemical_name_systematic
;
?
;
_space_group_IT_number 52
_symmetry_cell_setting orthorhombic
_symmetry_space_group_name_Hall '-P 2n 2b'
_symmetry_space_group_name_H-M 'P b n n'
_atom_sites_solution_hydrogens geom
_atom_sites_solution_primary direct
_atom_sites_solution_secondary difmap
_audit_creation_method SHELXL-97
_cell_angle_alpha 90.00
_cell_angle_beta 90.00
_cell_angle_gamma 90.00
_cell_formula_units_Z 4
_cell_length_a 9.2002(3)
_cell_length_b 16.3387(5)
_cell_length_c 16.4478(5)
_cell_measurement_temperature 293(2)
_cell_volume 2472.42(13)
_computing_cell_refinement 'BRUKER Smart'
_computing_data_collection 'BRUKER Smart'
_computing_structure_refinement 'SHELXL-97 (Sheldrick, 1997)'
_diffrn_ambient_temperature 293(2)
_diffrn_measured_fraction_theta_full 0.997
_diffrn_measured_fraction_theta_max 0.997
_diffrn_measurement_device_type 'Smart-CCD-1000 BRUKER'
_diffrn_measurement_method 'omega scans'
_diffrn_radiation_monochromator graphite
_diffrn_radiation_source 'fine-focus sealed tube'
_diffrn_radiation_type MoK\a
_diffrn_radiation_wavelength 0.71073
_diffrn_reflns_av_R_equivalents 0.0305
_diffrn_reflns_av_sigmaI/netI 0.0395
_diffrn_reflns_limit_h_max 12
_diffrn_reflns_limit_h_min -11
_diffrn_reflns_limit_k_max 21
_diffrn_reflns_limit_k_min -18
_diffrn_reflns_limit_l_max 21
_diffrn_reflns_limit_l_min -21
_diffrn_reflns_number 17071
_diffrn_reflns_theta_full 28.27
_diffrn_reflns_theta_max 28.27
_diffrn_reflns_theta_min 2.48
_exptl_absorpt_coefficient_mu 0.934
_exptl_absorpt_correction_T_max 0.9124
_exptl_absorpt_correction_T_min 0.6525
_exptl_absorpt_correction_type multi-scan
_exptl_crystal_colour 'Dark red'
_exptl_crystal_density_diffrn 1.652
_exptl_crystal_density_method 'not measured'
_exptl_crystal_description Plate
_exptl_crystal_F_000 1232
_exptl_crystal_size_max 0.50
_exptl_crystal_size_mid 0.30
_exptl_crystal_size_min 0.10
_refine_diff_density_max 0.286
_refine_diff_density_min -0.727
_refine_diff_density_rms 0.061
_refine_ls_extinction_method none
_refine_ls_goodness_of_fit_ref 1.041
_refine_ls_hydrogen_treatment constr
_refine_ls_matrix_type full
_refine_ls_number_parameters 177
_refine_ls_number_reflns 3063
_refine_ls_number_restraints 0
_refine_ls_restrained_S_all 1.041
_refine_ls_R_factor_all 0.0371
_refine_ls_R_factor_gt 0.0283
_refine_ls_shift/su_max 0.000
_refine_ls_shift/su_mean 0.000
_refine_ls_structure_factor_coef Fsqd
_refine_ls_weighting_details 'calc w=1/[\s^2^(Fo^2^)+(0.0379P)^2^+0.7092P] where P=(Fo^2^+2Fc^2^)/3'
_refine_ls_weighting_scheme calc
_refine_ls_wR_factor_gt 0.0698
_refine_ls_wR_factor_ref 0.0741
_reflns_number_gt 2485
_reflns_number_total 3063
_reflns_threshold_expression >2sigma(I)
_cod_data_source_file c3nj00227f.txt
_cod_data_source_block cdl2
_cod_depositor_comments
;
The following automatic conversions were performed:

'_symmetry_cell_setting' value 'Orthorhombic' changed to
'orthorhombic' according to
/home/saulius/struct/CIF-dictionaries/cif_core.dic dictionary named
'cif_core.dic' version 2.4.2 from 2011-04-26.

Automatic conversion script
Id: cif_fix_values 1891 2012-01-12 08:04:46Z andrius 
;
_cod_database_code 7053077

loop_
_symmetry_equiv_pos_as_xyz
'x, y, z'
'-x+1/2, -y+1/2, z+1/2'
'x, -y+1/2, -z'
'-x+1/2, y, -z+1/2'
'-x, -y, -z'
'x-1/2, y-1/2, -z-1/2'
'-x, y-1/2, z'
'x-1/2, -y, z-1/2'

loop_
_atom_site_label
_atom_site_type_symbol
_atom_site_fract_x
_atom_site_fract_y
_atom_site_fract_z
_atom_site_U_iso_or_equiv
_atom_site_adp_type
_atom_site_occupancy
_atom_site_symmetry_multiplicity
_atom_site_calc_flag
_atom_site_refinement_flags
Cd1 Cd 0.2500 0.025431(11) 0.7500 0.04115(8) Uani 1 2 d S
O1 O 0.47996(15) -0.02048(9) 0.69692(9) 0.0518(4) Uani 1 1 d .
O2 O 0.21011(14) -0.04748(9) 0.63952(9) 0.0471(3) Uani 1 1 d .
O3 O 0.4227(2) -0.17956(15) 0.41579(11) 0.0878(6) Uani 1 1 d .
N1 N 0.38797(16) 0.14058(9) 0.77713(10) 0.0386(3) Uani 1 1 d .
C1 C 0.46849(18) -0.05334(10) 0.63006(12) 0.0373(4) Uani 1 1 d .
C2 C 0.31873(18) -0.07278(11) 0.59729(12) 0.0393(4) Uani 1 1 d .
C3 C 0.3100(2) -0.11682(14) 0.52740(13) 0.0517(5) Uani 1 1 d .
H3 H 0.2181 -0.1313 0.5086 0.062 Uiso 1 1 calc R
C4 C 0.4337(2) -0.14230(15) 0.48079(13) 0.0546(5) Uani 1 1 d .
C5 C 0.7049(3) -0.14298(19) 0.46832(15) 0.0660(7) Uani 1 1 d .
H5 H 0.6961 -0.1736 0.4209 0.079 Uiso 1 1 calc R
C6 C 0.8410(3) -0.12017(19) 0.49586(16) 0.0733(7) Uani 1 1 d .
H6 H 0.9230 -0.1359 0.4667 0.088 Uiso 1 1 calc R
C7 C 0.8569(2) -0.07479(18) 0.56544(15) 0.0648(6) Uani 1 1 d .
H7 H 0.9489 -0.0589 0.5827 0.078 Uiso 1 1 calc R
C8 C 0.7354(2) -0.05289(16) 0.60967(15) 0.0514(5) Uani 1 1 d .
H8 H 0.7455 -0.0227 0.6572 0.062 Uiso 1 1 calc R
C9 C 0.59786(19) -0.07596(12) 0.58315(11) 0.0400(4) Uani 1 1 d .
C10 C 0.5819(2) -0.12046(13) 0.51106(12) 0.0465(4) Uani 1 1 d .
C11 C 0.32754(19) 0.21375(11) 0.76348(10) 0.0356(4) Uani 1 1 d .
C12 C 0.4063(3) 0.28493(13) 0.77428(15) 0.0552(5) Uani 1 1 d .
H12 H 0.3645 0.3354 0.7628 0.066 Uiso 1 1 calc R
C13 C 0.5476(3) 0.28041(15) 0.80227(16) 0.0636(6) Uani 1 1 d .
H13 H 0.6010 0.3280 0.8107 0.076 Uiso 1 1 calc R
C14 C 0.6081(2) 0.20586(14) 0.81739(13) 0.0537(5) Uani 1 1 d .
H14 H 0.7028 0.2016 0.8368 0.064 Uiso 1 1 calc R
C15 C 0.5259(2) 0.13721(13) 0.80324(13) 0.0488(5) Uani 1 1 d .
H15 H 0.5676 0.0862 0.8122 0.059 Uiso 1 1 calc R

loop_
_atom_site_aniso_label
_atom_site_aniso_U_11
_atom_site_aniso_U_22
_atom_site_aniso_U_33
_atom_site_aniso_U_23
_atom_site_aniso_U_13
_atom_site_aniso_U_12
Cd1 0.03046(11) 0.02966(11) 0.06333(15) 0.000 0.00548(8) 0.000
O1 0.0333(7) 0.0600(9) 0.0622(9) -0.0176(7) 0.0007(6) 0.0003(6)
O2 0.0279(6) 0.0475(7) 0.0659(9) -0.0052(7) 0.0022(6) -0.0056(6)
O3 0.0652(11) 0.1348(18) 0.0634(10) -0.0399(12) -0.0026(9) -0.0066(12)
N1 0.0311(7) 0.0355(8) 0.0491(8) 0.0016(7) -0.0007(6) -0.0021(6)
C1 0.0302(8) 0.0310(8) 0.0506(10) 0.0030(7) 0.0011(7) -0.0009(6)
C2 0.0292(8) 0.0353(9) 0.0533(10) 0.0064(8) 0.0015(8) -0.0040(7)
C3 0.0349(9) 0.0611(13) 0.0592(12) -0.0058(10) -0.0050(9) -0.0072(9)
C4 0.0481(11) 0.0679(14) 0.0478(11) -0.0066(10) -0.0015(9) -0.0055(10)
C5 0.0517(12) 0.097(2) 0.0498(12) -0.0084(12) 0.0113(10) 0.0052(13)
C6 0.0418(12) 0.114(2) 0.0642(15) 0.0026(15) 0.0165(11) 0.0099(13)
C7 0.0320(9) 0.0959(18) 0.0664(14) 0.0076(14) 0.0041(10) 0.0011(12)
C8 0.0330(10) 0.0646(13) 0.0565(12) 0.0016(11) 0.0003(8) -0.0035(9)
C9 0.0302(8) 0.0434(10) 0.0463(10) 0.0056(8) 0.0016(7) -0.0009(7)
C10 0.0389(10) 0.0572(12) 0.0435(10) 0.0043(9) 0.0037(8) -0.0011(9)
C11 0.0352(9) 0.0336(8) 0.0379(9) -0.0012(7) 0.0020(7) -0.0026(7)
C12 0.0551(13) 0.0355(10) 0.0750(14) -0.0034(10) -0.0053(11) -0.0076(9)
C13 0.0540(13) 0.0565(13) 0.0802(17) -0.0083(12) -0.0076(12) -0.0211(11)
C14 0.0356(9) 0.0705(14) 0.0551(12) -0.0050(11) -0.0039(9) -0.0115(10)
C15 0.0342(9) 0.0500(11) 0.0624(12) 0.0039(9) -0.0033(9) 0.0023(8)

loop_
_atom_type_symbol
_atom_type_description
_atom_type_scat_dispersion_real
_atom_type_scat_dispersion_imag
_atom_type_scat_source
C C 0.0033 0.0016 'International Tables Vol C Tables 4.2.6.8 and 6.1.1.4'
H H 0.0000 0.0000 'International Tables Vol C Tables 4.2.6.8 and 6.1.1.4'
N N 0.0061 0.0033 'International Tables Vol C Tables 4.2.6.8 and 6.1.1.4'
O O 0.0106 0.0060 'International Tables Vol C Tables 4.2.6.8 and 6.1.1.4'
Cd Cd -0.8075 1.2024 'International Tables Vol C Tables 4.2.6.8 and 6.1.1.4'

loop_
_geom_angle_atom_site_label_1
_geom_angle_atom_site_label_2
_geom_angle_atom_site_label_3
_geom_angle
_geom_angle_site_symmetry_1
_geom_angle_site_symmetry_3
O2 Cd1 O2 114.55(8) . 4_556
O2 Cd1 N1 133.64(5) . .
O2 Cd1 N1 100.91(6) 4_556 .
O2 Cd1 N1 100.91(6) . 4_556
O2 Cd1 N1 133.64(5) 4_556 4_556
N1 Cd1 N1 71.14(8) . 4_556
O2 Cd1 O1 89.10(5) . 4_556
O2 Cd1 O1 71.28(5) 4_556 4_556
N1 Cd1 O1 131.72(5) . 4_556
N1 Cd1 O1 80.86(5) 4_556 4_556
O2 Cd1 O1 71.28(5) . .
O2 Cd1 O1 89.10(5) 4_556 .
N1 Cd1 O1 80.86(5) . .
N1 Cd1 O1 131.72(5) 4_556 .
O1 Cd1 O1 143.71(7) 4_556 .
C1 O1 Cd1 112.65(12) . .
C2 O2 Cd1 119.35(12) . .
C11 N1 C15 118.94(16) . .
C11 N1 Cd1 117.81(12) . .
C15 N1 Cd1 123.21(13) . .
O1 C1 C9 120.77(16) . .
O1 C1 C2 119.27(16) . .
C9 C1 C2 119.93(16) . .
O2 C2 C3 125.55(17) . .
O2 C2 C1 116.61(17) . .
C3 C2 C1 117.82(17) . .
C2 C3 C4 123.96(18) . .
O3 C4 C3 122.7(2) . .
O3 C4 C10 118.8(2) . .
C3 C4 C10 118.48(19) . .
C10 C5 C6 120.2(2) . .
C7 C6 C5 121.1(2) . .
C6 C7 C8 119.5(2) . .
C7 C8 C9 120.1(2) . .
C8 C9 C10 120.17(18) . .
C8 C9 C1 120.36(18) . .
C10 C9 C1 119.46(16) . .
C5 C10 C9 118.91(19) . .
C5 C10 C4 120.9(2) . .
C9 C10 C4 120.17(18) . .
N1 C11 C12 120.85(18) . .
N1 C11 C11 116.54(10) . 4_556
C12 C11 C11 122.61(12) . 4_556
C13 C12 C11 119.4(2) . .
C14 C13 C12 119.6(2) . .
C13 C14 C15 118.29(19) . .
N1 C15 C14 122.84(19) . .

loop_
_geom_bond_atom_site_label_1
_geom_bond_atom_site_label_2
_geom_bond_distance
_geom_bond_site_symmetry_2
Cd1 O2 2.2036(15) .
Cd1 O2 2.2036(15) 4_556
Cd1 N1 2.3130(15) .
Cd1 N1 2.3130(15) 4_556
Cd1 O1 2.4085(14) 4_556
Cd1 O1 2.4085(14) .
O1 C1 1.228(2) .
O2 C2 1.285(2) .
O3 C4 1.235(3) .
N1 C11 1.337(2) .
N1 C15 1.341(2) .
C1 C9 1.466(2) .
C1 C2 1.513(2) .
C2 C3 1.359(3) .
C3 C4 1.435(3) .
C4 C10 1.494(3) .
C5 C10 1.382(3) .
C5 C6 1.383(4) .
C6 C7 1.372(4) .
C7 C8 1.381(3) .
C8 C9 1.390(3) .
C9 C10 1.399(3) .
C11 C12 1.382(3) .
C11 C11 1.494(4) 4_556
C12 C13 1.381(3) .
C13 C14 1.362(3) .
C14 C15 1.373(3) .
